data_4079258
loop_
_publ_author_name
'Lazreg, Fa\"ima'
'Slawin, Alexandra M. Z.'
'Cazin, Catherine S. J.'

_publ_section_title
;
 Heteroleptic Bis(N-heterocyclic carbene)Copper(I) Complexes: Highly
 Efficient Systems for the [3+2] Cycloaddition of Azides and Alkynes
;
_journal_issue 22
_journal_name_full Organometallics
_journal_page_first 7969
_journal_paper_doi 10.1021/om3006195
_journal_volume 31
_journal_year 2012
_chemical_formula_moiety 'C48 H62 B Cu F4 N4,C4 H8 O'
_chemical_formula_sum 'C52 H70 B Cu F4 N4 O'
_chemical_formula_weight 917.47
_chemical_name_systematic
; 
 ? 
;
_space_group_IT_number 14
_symmetry_cell_setting monoclinic
_symmetry_space_group_name_Hall '-P 2ybc'
_symmetry_space_group_name_H-M 'P 1 21/c 1'
_atom_sites_solution_hydrogens geom
_atom_sites_solution_primary direct
_atom_sites_solution_secondary difmap
_audit_creation_method SHELXL-97
_cell_angle_alpha 90.00
_cell_angle_beta 97.252(6)
_cell_angle_gamma 90.00
_cell_formula_units_Z 4
_cell_length_a 11.102(2)
_cell_length_b 20.559(4)
_cell_length_c 21.897(4)
_cell_measurement_reflns_used 12608
_cell_measurement_temperature 93(2)
_cell_measurement_theta_max 28.8
_cell_measurement_theta_min 1.9
_cell_volume 4957.9(16)
_computing_cell_refinement 'CrystalClear (Rigaku Corp., 2004)'
_computing_data_collection 'CrystalClear (Rigaku Corp., 2004)'
_computing_data_reduction 'CrystalClear (Rigaku Corp., 2004)'
_computing_molecular_graphics 'Bruker SHELXTL'
_computing_publication_material 'Bruker SHELXTL'
_computing_structure_refinement 'SHELXL-97 (Sheldrick, 1997)'
_computing_structure_solution 'SHELXS-97 (Sheldrick, 1990)'
_diffrn_ambient_temperature 93(2)
_diffrn_measured_fraction_theta_full 0.995
_diffrn_measured_fraction_theta_max 0.993
_diffrn_measurement_device_type CCD
_diffrn_measurement_method '\w and \f scans'
_diffrn_radiation_monochromator confocal
_diffrn_radiation_source 'rotating anode'
_diffrn_radiation_type MoK\a
_diffrn_radiation_wavelength 0.71073
_diffrn_reflns_av_R_equivalents 0.0955
_diffrn_reflns_av_sigmaI/netI 0.1224
_diffrn_reflns_limit_h_max 9
_diffrn_reflns_limit_h_min -13
_diffrn_reflns_limit_k_max 23
_diffrn_reflns_limit_k_min -24
_diffrn_reflns_limit_l_max 26
_diffrn_reflns_limit_l_min -24
_diffrn_reflns_number 30782
_diffrn_reflns_theta_full 25.00
_diffrn_reflns_theta_max 25.33
_diffrn_reflns_theta_min 1.88
_exptl_absorpt_coefficient_mu 0.496
_exptl_absorpt_correction_T_max 1.000
_exptl_absorpt_correction_T_min 0.414
_exptl_absorpt_correction_type multi-scan
_exptl_absorpt_process_details 'Jacobson, R. (1998) Private communication'
_exptl_crystal_colour Colorless
_exptl_crystal_density_diffrn 1.229
_exptl_crystal_density_method 'not measured'
_exptl_crystal_description Platelet
_exptl_crystal_F_000 1952
_exptl_crystal_size_max 0.10
_exptl_crystal_size_mid 0.10
_exptl_crystal_size_min 0.01
_refine_diff_density_max 0.614
_refine_diff_density_min -0.707
_refine_diff_density_rms 0.120
_refine_ls_extinction_method none
_refine_ls_goodness_of_fit_ref 1.061
_refine_ls_hydrogen_treatment constr
_refine_ls_matrix_type full
_refine_ls_number_parameters 568
_refine_ls_number_reflns 8997
_refine_ls_number_restraints 0
_refine_ls_restrained_S_all 1.061
_refine_ls_R_factor_all 0.1281
_refine_ls_R_factor_gt 0.0724
_refine_ls_shift/su_max 0.000
_refine_ls_shift/su_mean 0.000
_refine_ls_structure_factor_coef Fsqd
_refine_ls_weighting_details 'calc w=1/[\s^2^(Fo^2^)+(0.1170P)^2^+0.0000P] where P=(Fo^2^+2Fc^2^)/3'
_refine_ls_weighting_scheme calc
_refine_ls_wR_factor_gt 0.1896
_refine_ls_wR_factor_ref 0.2389
_reflns_number_gt 5740
_reflns_number_total 8997
_reflns_threshold_expression >2sigma(I)
_cod_data_source_file om3006195_si_002.cif
_cod_data_source_block 3c
_cod_depositor_comments
;
The following automatic conversions were performed:

'_symmetry_cell_setting' value 'Monoclinic' changed to 'monoclinic'
according to /home/saulius/struct/CIF-dictionaries/cif_core.dic
dictionary named 'cif_core.dic' version 2.4.2 from 2011-04-26.

Automatic conversion script
Id: cif_fix_values 1891 2012-01-12 08:04:46Z andrius 
;
_cod_original_cell_volume 4958.1(17)
_cod_original_sg_symbol_H-M P2(1)/c
_cod_database_code 4079258

loop_
_symmetry_equiv_pos_as_xyz
'x, y, z'
'-x, y+1/2, -z+1/2'
'-x, -y, -z'
'x, -y-1/2, z-1/2'

loop_
_atom_site_label
_atom_site_type_symbol
_atom_site_fract_x
_atom_site_fract_y
_atom_site_fract_z
_atom_site_U_iso_or_equiv
_atom_site_adp_type
_atom_site_occupancy
_atom_site_symmetry_multiplicity
_atom_site_calc_flag
_atom_site_refinement_flags
Cu1 Cu 0.09510(5) 0.21520(3) -0.00992(2) 0.0265(2) Uani 1 1 d .
C1 C 0.1116(4) 0.2793(2) 0.0530(2) 0.0281(10) Uani 1 1 d .
N2 N 0.1231(3) 0.34378(17) 0.04612(15) 0.0275(8) Uani 1 1 d .
C3 C 0.1311(4) 0.3763(2) 0.1024(2) 0.0356(11) Uani 1 1 d .
H3A H 0.1381 0.4220 0.1086 0.043 Uiso 1 1 calc R
C4 C 0.1269(4) 0.3312(2) 0.1454(2) 0.0328(11) Uani 1 1 d .
H4A H 0.1306 0.3384 0.1885 0.039 Uiso 1 1 calc R
N5 N 0.1161(3) 0.27164(18) 0.11553(15) 0.0281(9) Uani 1 1 d .
C6 C 0.1135(4) 0.3751(2) -0.01358(19) 0.0295(10) Uani 1 1 d .
C7 C -0.0014(4) 0.3988(2) -0.0384(2) 0.0340(11) Uani 1 1 d .
C8 C -0.0067(5) 0.4288(2) -0.0964(2) 0.0386(12) Uani 1 1 d .
H8A H -0.0823 0.4447 -0.1159 0.046 Uiso 1 1 calc R
C9 C 0.0954(5) 0.4357(2) -0.1255(2) 0.0445(13) Uani 1 1 d .
H9A H 0.0892 0.4566 -0.1644 0.053 Uiso 1 1 calc R
C10 C 0.2058(5) 0.4130(2) -0.0991(2) 0.0419(13) Uani 1 1 d .
H10A H 0.2746 0.4182 -0.1203 0.050 Uiso 1 1 calc R
C11 C 0.2197(4) 0.3823(2) -0.0418(2) 0.0349(11) Uani 1 1 d .
C12 C -0.1124(4) 0.3904(2) -0.0061(2) 0.0342(11) Uani 1 1 d .
H12A H -0.0837 0.3838 0.0387 0.041 Uiso 1 1 calc R
C13 C -0.1941(5) 0.4500(3) -0.0113(3) 0.0504(14) Uani 1 1 d .
H13A H -0.1467 0.4883 0.0036 0.076 Uiso 1 1 calc R
H13B H -0.2605 0.4435 0.0136 0.076 Uiso 1 1 calc R
H13C H -0.2277 0.4565 -0.0544 0.076 Uiso 1 1 calc R
C14 C -0.1856(5) 0.3307(3) -0.0283(3) 0.0504(14) Uani 1 1 d .
H14A H -0.1326 0.2924 -0.0247 0.076 Uiso 1 1 calc R
H14B H -0.2196 0.3367 -0.0715 0.076 Uiso 1 1 calc R
H14C H -0.2517 0.3245 -0.0032 0.076 Uiso 1 1 calc R
C15 C 0.3430(5) 0.3593(3) -0.0125(3) 0.0446(13) Uani 1 1 d .
H15A H 0.3329 0.3456 0.0304 0.054 Uiso 1 1 calc R
C16 C 0.4376(6) 0.4134(4) -0.0066(4) 0.086(2) Uani 1 1 d .
H16A H 0.4067 0.4509 0.0143 0.129 Uiso 1 1 calc R
H16B H 0.4546 0.4264 -0.0478 0.129 Uiso 1 1 calc R
H16C H 0.5125 0.3977 0.0173 0.129 Uiso 1 1 calc R
C17 C 0.3861(7) 0.3004(4) -0.0442(4) 0.092(3) Uani 1 1 d .
H17A H 0.3234 0.2666 -0.0469 0.138 Uiso 1 1 calc R
H17B H 0.4608 0.2839 -0.0207 0.138 Uiso 1 1 calc R
H17C H 0.4021 0.3123 -0.0858 0.138 Uiso 1 1 calc R
C18 C 0.1027(4) 0.2098(2) 0.14552(19) 0.0269(10) Uani 1 1 d .
C19 C 0.2060(4) 0.1789(2) 0.1768(2) 0.0346(11) Uani 1 1 d .
C20 C 0.1861(5) 0.1202(3) 0.2060(2) 0.0411(13) Uani 1 1 d .
H20A H 0.2536 0.0977 0.2273 0.049 Uiso 1 1 calc R
C21 C 0.0722(5) 0.0938(2) 0.2048(2) 0.0421(13) Uani 1 1 d .
H21A H 0.0616 0.0540 0.2255 0.051 Uiso 1 1 calc R
C22 C -0.0263(5) 0.1251(3) 0.1739(2) 0.0394(12) Uani 1 1 d .
H22A H -0.1049 0.1065 0.1733 0.047 Uiso 1 1 calc R
C23 C -0.0131(4) 0.1836(2) 0.1434(2) 0.0339(11) Uani 1 1 d .
C24 C 0.3360(5) 0.2044(3) 0.1820(2) 0.0467(14) Uani 1 1 d .
H24A H 0.3875 0.1653 0.1934 0.056 Uiso 1 1 calc R
C25 C 0.3645(5) 0.2508(3) 0.2371(3) 0.0512(14) Uani 1 1 d .
H25A H 0.3346 0.2319 0.2734 0.077 Uiso 1 1 calc R
H25B H 0.3245 0.2927 0.2274 0.077 Uiso 1 1 calc R
H25C H 0.4524 0.2573 0.2455 0.077 Uiso 1 1 calc R
C26 C 0.3806(5) 0.2298(3) 0.1241(3) 0.0559(15) Uani 1 1 d .
H26A H 0.3606 0.1984 0.0906 0.084 Uiso 1 1 calc R
H26B H 0.4688 0.2358 0.1314 0.084 Uiso 1 1 calc R
H26C H 0.3413 0.2715 0.1127 0.084 Uiso 1 1 calc R
C27 C -0.1255(4) 0.2159(2) 0.1081(2) 0.0363(12) Uani 1 1 d .
H27A H -0.1001 0.2586 0.0920 0.044 Uiso 1 1 calc R
C28 C -0.2236(5) 0.2290(3) 0.1501(3) 0.0534(15) Uani 1 1 d .
H28A H -0.1898 0.2565 0.1847 0.080 Uiso 1 1 calc R
H28B H -0.2510 0.1877 0.1658 0.080 Uiso 1 1 calc R
H28C H -0.2924 0.2514 0.1266 0.080 Uiso 1 1 calc R
C29 C -0.1744(5) 0.1733(3) 0.0528(2) 0.0451(13) Uani 1 1 d .
H29A H -0.1101 0.1661 0.0268 0.068 Uiso 1 1 calc R
H29B H -0.2432 0.1952 0.0288 0.068 Uiso 1 1 calc R
H29C H -0.2012 0.1313 0.0676 0.068 Uiso 1 1 calc R
C31 C 0.0807(4) 0.1495(2) -0.07147(19) 0.0274(10) Uani 1 1 d .
N32 N 0.1574(3) 0.09847(18) -0.07067(15) 0.0269(8) Uani 1 1 d .
C33 C 0.1217(4) 0.0506(2) -0.1197(2) 0.0298(10) Uani 1 1 d .
H33A H 0.0926 0.0097 -0.1027 0.036 Uiso 1 1 calc R
H33B H 0.1899 0.0407 -0.1433 0.036 Uiso 1 1 calc R
C34 C 0.0193(4) 0.0860(2) -0.1594(2) 0.0336(11) Uani 1 1 d .
H34A H 0.0454 0.1007 -0.1988 0.040 Uiso 1 1 calc R
H34B H -0.0533 0.0580 -0.1682 0.040 Uiso 1 1 calc R
N35 N -0.0047(3) 0.14212(18) -0.11988(15) 0.0262(8) Uani 1 1 d .
C36 C 0.2606(4) 0.0897(2) -0.02486(19) 0.0273(10) Uani 1 1 d .
C37 C 0.3756(4) 0.1063(2) -0.0407(2) 0.0318(11) Uani 1 1 d .
C38 C 0.4753(4) 0.0951(2) 0.0027(2) 0.0373(12) Uani 1 1 d .
H38A H 0.5538 0.1061 -0.0070 0.045 Uiso 1 1 calc R
C39 C 0.4642(4) 0.0679(2) 0.0607(2) 0.0353(11) Uani 1 1 d .
C40 C 0.3498(4) 0.0525(2) 0.0737(2) 0.0320(11) Uani 1 1 d .
H40A H 0.3409 0.0341 0.1127 0.038 Uiso 1 1 calc R
C41 C 0.2458(4) 0.0628(2) 0.0317(2) 0.0291(10) Uani 1 1 d .
C42 C 0.3892(5) 0.1355(3) -0.1029(2) 0.0428(13) Uani 1 1 d .
H42A H 0.4752 0.1439 -0.1056 0.064 Uiso 1 1 calc R
H42B H 0.3437 0.1764 -0.1080 0.064 Uiso 1 1 calc R
H42C H 0.3575 0.1050 -0.1355 0.064 Uiso 1 1 calc R
C43 C 0.5748(5) 0.0579(3) 0.1074(3) 0.0532(15) Uani 1 1 d .
H43A H 0.5504 0.0384 0.1448 0.080 Uiso 1 1 calc R
H43B H 0.6140 0.1000 0.1175 0.080 Uiso 1 1 calc R
H43C H 0.6320 0.0289 0.0902 0.080 Uiso 1 1 calc R
C44 C 0.1218(4) 0.0456(3) 0.0484(2) 0.0383(12) Uani 1 1 d .
H44A H 0.0598 0.0561 0.0139 0.058 Uiso 1 1 calc R
H44B H 0.1063 0.0705 0.0848 0.058 Uiso 1 1 calc R
H44C H 0.1188 -0.0010 0.0575 0.058 Uiso 1 1 calc R
C45 C -0.0928(4) 0.1909(2) -0.14148(19) 0.0285(10) Uani 1 1 d .
C46 C -0.2147(4) 0.1788(2) -0.13705(19) 0.0301(10) Uani 1 1 d .
C47 C -0.2988(4) 0.2264(2) -0.1585(2) 0.0340(11) Uani 1 1 d .
H47A H -0.3824 0.2185 -0.1562 0.041 Uiso 1 1 calc R
C48 C -0.2649(4) 0.2852(2) -0.1834(2) 0.0349(11) Uani 1 1 d .
C49 C -0.1414(4) 0.2942(2) -0.1880(2) 0.0335(11) Uani 1 1 d .
H49A H -0.1165 0.3333 -0.2059 0.040 Uiso 1 1 calc R
C50 C -0.0545(4) 0.2485(2) -0.16774(19) 0.0319(11) Uani 1 1 d .
C51 C -0.2564(4) 0.1161(2) -0.1114(2) 0.0373(12) Uani 1 1 d .
H51A H -0.1859 0.0884 -0.0985 0.056 Uiso 1 1 calc R
H51B H -0.3113 0.0936 -0.1432 0.056 Uiso 1 1 calc R
H51C H -0.2992 0.1253 -0.0759 0.056 Uiso 1 1 calc R
C52 C -0.3561(5) 0.3375(3) -0.2035(3) 0.0491(14) Uani 1 1 d .
H52A H -0.3147 0.3746 -0.2197 0.074 Uiso 1 1 calc R
H52B H -0.3958 0.3516 -0.1682 0.074 Uiso 1 1 calc R
H52C H -0.4172 0.3204 -0.2357 0.074 Uiso 1 1 calc R
C53 C 0.0774(4) 0.2603(3) -0.1746(2) 0.0396(12) Uani 1 1 d .
H53A H 0.0859 0.3029 -0.1937 0.059 Uiso 1 1 calc R
H53B H 0.1061 0.2263 -0.2006 0.059 Uiso 1 1 calc R
H53C H 0.1257 0.2594 -0.1340 0.059 Uiso 1 1 calc R
B1 B 0.2159(5) 0.0172(3) 0.7308(2) 0.0347(13) Uani 1 1 d .
F1 F 0.2373(3) -0.03216(14) 0.77273(12) 0.0527(8) Uani 1 1 d .
F2 F 0.2617(3) 0.00102(14) 0.67597(11) 0.0425(7) Uani 1 1 d .
F3 F 0.0908(3) 0.02677(17) 0.71755(13) 0.0565(9) Uani 1 1 d .
F4 F 0.2657(3) 0.07512(15) 0.75430(13) 0.0561(9) Uani 1 1 d .
O60 O 0.7077(5) 0.4703(3) 0.2442(2) 0.0907(16) Uani 1 1 d .
C61 C 0.5779(9) 0.4692(5) 0.2336(4) 0.109(3) Uani 1 1 d .
H61A H 0.5452 0.4474 0.2684 0.131 Uiso 1 1 calc R
H61B H 0.5459 0.5142 0.2303 0.131 Uiso 1 1 calc R
C62 C 0.5416(9) 0.4346(6) 0.1777(5) 0.149(5) Uani 1 1 d .
H62A H 0.4995 0.4640 0.1461 0.179 Uiso 1 1 calc R
H62B H 0.4863 0.3984 0.1848 0.179 Uiso 1 1 calc R
C63 C 0.6536(9) 0.4097(5) 0.1580(4) 0.122(4) Uani 1 1 d .
H63A H 0.6458 0.3627 0.1483 0.146 Uiso 1 1 calc R
H63B H 0.6726 0.4331 0.1209 0.146 Uiso 1 1 calc R
C64 C 0.7485(7) 0.4206(4) 0.2093(3) 0.074(2) Uani 1 1 d .
H64A H 0.7630 0.3805 0.2342 0.089 Uiso 1 1 calc R
H64B H 0.8253 0.4332 0.1939 0.089 Uiso 1 1 calc R

loop_
_atom_site_aniso_label
_atom_site_aniso_U_11
_atom_site_aniso_U_22
_atom_site_aniso_U_33
_atom_site_aniso_U_23
_atom_site_aniso_U_13
_atom_site_aniso_U_12
Cu1 0.0268(3) 0.0260(4) 0.0261(3) -0.0012(2) 0.0011(2) -0.0013(2)
C1 0.020(2) 0.032(3) 0.031(2) 0.005(2) -0.0017(18) -0.0003(19)
N2 0.035(2) 0.024(2) 0.0230(18) 0.0023(16) 0.0006(15) -0.0008(17)
C3 0.043(3) 0.026(3) 0.036(3) -0.011(2) -0.003(2) -0.005(2)
C4 0.041(3) 0.030(3) 0.027(2) -0.003(2) 0.000(2) 0.003(2)
N5 0.030(2) 0.028(2) 0.0247(19) 0.0002(17) -0.0031(15) -0.0001(17)
C6 0.039(3) 0.021(2) 0.026(2) -0.001(2) -0.002(2) -0.002(2)
C7 0.039(3) 0.030(3) 0.031(2) -0.004(2) -0.003(2) -0.008(2)
C8 0.051(3) 0.034(3) 0.029(2) 0.005(2) -0.003(2) 0.000(2)
C9 0.069(4) 0.033(3) 0.031(3) 0.008(2) 0.004(3) -0.010(3)
C10 0.053(4) 0.028(3) 0.045(3) 0.001(2) 0.008(3) -0.004(2)
C11 0.042(3) 0.023(2) 0.039(3) -0.002(2) 0.002(2) -0.003(2)
C12 0.033(3) 0.038(3) 0.030(2) 0.003(2) -0.0033(19) -0.003(2)
C13 0.053(4) 0.036(3) 0.064(4) -0.004(3) 0.015(3) 0.006(3)
C14 0.040(3) 0.047(3) 0.065(4) -0.008(3) 0.011(3) -0.008(3)
C15 0.036(3) 0.041(3) 0.058(3) 0.005(3) 0.010(2) -0.004(2)
C16 0.061(5) 0.070(5) 0.118(6) -0.004(4) -0.028(4) -0.011(4)
C17 0.054(5) 0.098(6) 0.120(7) -0.042(5) -0.005(4) 0.015(4)
C18 0.034(3) 0.024(2) 0.023(2) -0.0021(19) 0.0032(18) 0.001(2)
C19 0.039(3) 0.034(3) 0.030(2) -0.008(2) 0.001(2) 0.001(2)
C20 0.064(4) 0.036(3) 0.024(2) -0.002(2) 0.007(2) 0.012(3)
C21 0.070(4) 0.027(3) 0.030(3) 0.001(2) 0.009(3) -0.001(3)
C22 0.049(3) 0.042(3) 0.031(2) -0.007(2) 0.017(2) -0.012(3)
C23 0.037(3) 0.032(3) 0.033(2) -0.007(2) 0.008(2) 0.000(2)
C24 0.037(3) 0.065(4) 0.036(3) 0.009(3) -0.005(2) 0.002(3)
C25 0.041(3) 0.048(4) 0.060(3) -0.006(3) -0.010(3) 0.009(3)
C26 0.039(3) 0.064(4) 0.064(4) 0.002(3) 0.007(3) -0.007(3)
C27 0.033(3) 0.045(3) 0.031(2) 0.000(2) 0.002(2) -0.005(2)
C28 0.034(3) 0.073(4) 0.054(3) -0.008(3) 0.008(3) 0.005(3)
C29 0.037(3) 0.058(4) 0.040(3) -0.008(3) 0.003(2) -0.007(3)
C31 0.027(2) 0.029(3) 0.027(2) 0.004(2) 0.0066(18) -0.002(2)
N32 0.026(2) 0.029(2) 0.0254(18) -0.0065(17) 0.0028(15) 0.0026(17)
C33 0.029(3) 0.028(3) 0.031(2) -0.006(2) 0.0011(19) 0.002(2)
C34 0.030(3) 0.038(3) 0.033(2) -0.012(2) 0.005(2) 0.002(2)
N35 0.024(2) 0.030(2) 0.0243(18) -0.0019(17) 0.0001(15) 0.0012(16)
C36 0.030(3) 0.025(2) 0.026(2) -0.003(2) 0.0005(19) 0.001(2)
C37 0.026(3) 0.037(3) 0.033(2) -0.002(2) 0.0046(19) -0.002(2)
C38 0.021(3) 0.044(3) 0.048(3) -0.001(2) 0.006(2) 0.001(2)
C39 0.026(3) 0.038(3) 0.040(3) -0.003(2) -0.002(2) 0.004(2)
C40 0.035(3) 0.028(3) 0.031(2) -0.001(2) -0.004(2) -0.005(2)
C41 0.031(3) 0.023(2) 0.033(2) -0.010(2) 0.004(2) -0.002(2)
C42 0.040(3) 0.053(3) 0.036(3) 0.015(3) 0.010(2) -0.004(3)
C43 0.033(3) 0.063(4) 0.061(3) 0.008(3) -0.008(3) 0.003(3)
C44 0.033(3) 0.052(3) 0.029(2) 0.002(2) 0.002(2) -0.009(2)
C45 0.030(3) 0.029(3) 0.026(2) -0.003(2) 0.0022(18) 0.001(2)
C46 0.028(3) 0.031(3) 0.031(2) -0.002(2) 0.0003(19) -0.007(2)
C47 0.029(3) 0.036(3) 0.037(3) -0.002(2) 0.003(2) -0.004(2)
C48 0.033(3) 0.034(3) 0.037(3) 0.006(2) -0.001(2) 0.001(2)
C49 0.037(3) 0.033(3) 0.030(2) 0.005(2) 0.002(2) -0.008(2)
C50 0.032(3) 0.038(3) 0.025(2) -0.003(2) 0.0005(19) -0.005(2)
C51 0.033(3) 0.032(3) 0.047(3) 0.003(2) 0.005(2) -0.006(2)
C52 0.041(3) 0.039(3) 0.067(4) 0.005(3) 0.003(3) 0.002(3)
C53 0.034(3) 0.050(3) 0.036(3) 0.004(2) 0.006(2) -0.008(2)
B1 0.042(4) 0.033(3) 0.027(3) -0.002(3) -0.002(2) 0.003(3)
F1 0.079(2) 0.0431(18) 0.0365(15) 0.0097(14) 0.0099(15) 0.0115(16)
F2 0.0488(18) 0.0508(18) 0.0286(14) -0.0015(13) 0.0074(12) 0.0046(14)
F3 0.0430(19) 0.079(2) 0.0466(16) -0.0197(17) 0.0009(14) 0.0089(17)
F4 0.075(2) 0.0486(19) 0.0449(17) -0.0076(15) 0.0097(16) -0.0200(17)
O60 0.105(4) 0.074(3) 0.088(3) -0.019(3) -0.006(3) -0.027(3)
C61 0.104(7) 0.121(8) 0.101(6) -0.052(6) 0.003(5) 0.004(6)
C62 0.085(7) 0.188(12) 0.172(10) -0.099(9) 0.013(7) -0.019(7)
C63 0.117(8) 0.121(8) 0.111(7) -0.057(6) -0.048(6) 0.057(6)
C64 0.089(5) 0.061(5) 0.072(4) -0.002(4) 0.009(4) -0.018(4)

loop_
_atom_type_symbol
_atom_type_description
_atom_type_scat_dispersion_real
_atom_type_scat_dispersion_imag
_atom_type_scat_source
C C 0.0033 0.0016 'International Tables Vol C Tables 4.2.6.8 and 6.1.1.4'
H H 0.0000 0.0000 'International Tables Vol C Tables 4.2.6.8 and 6.1.1.4'
B B 0.0013 0.0007 'International Tables Vol C Tables 4.2.6.8 and 6.1.1.4'
N N 0.0061 0.0033 'International Tables Vol C Tables 4.2.6.8 and 6.1.1.4'
O O 0.0106 0.0060 'International Tables Vol C Tables 4.2.6.8 and 6.1.1.4'
F F 0.0171 0.0103 'International Tables Vol C Tables 4.2.6.8 and 6.1.1.4'
Cu Cu 0.3201 1.2651 'International Tables Vol C Tables 4.2.6.8 and 6.1.1.4'

loop_
_geom_angle_atom_site_label_1
_geom_angle_atom_site_label_2
_geom_angle_atom_site_label_3
_geom_angle
C1 Cu1 C31 178.55(19)
N2 C1 N5 103.5(4)
N2 C1 Cu1 127.3(3)
N5 C1 Cu1 129.2(3)
C1 N2 C3 111.8(4)
C1 N2 C6 122.9(4)
C3 N2 C6 124.9(4)
C4 C3 N2 106.7(4)
C4 C3 H3A 126.6
N2 C3 H3A 126.6
C3 C4 N5 106.9(4)
C3 C4 H4A 126.6
N5 C4 H4A 126.6
C1 N5 C4 111.0(4)
C1 N5 C18 124.1(3)
C4 N5 C18 124.7(3)
C11 C6 C7 124.2(4)
C11 C6 N2 118.2(4)
C7 C6 N2 117.5(4)
C8 C7 C6 115.7(4)
C8 C7 C12 122.0(4)
C6 C7 C12 122.3(4)
C9 C8 C7 121.3(5)
C9 C8 H8A 119.4
C7 C8 H8A 119.4
C10 C9 C8 121.0(5)
C10 C9 H9A 119.5
C8 C9 H9A 119.5
C9 C10 C11 121.7(5)
C9 C10 H10A 119.1
C11 C10 H10A 119.1
C10 C11 C6 116.0(5)
C10 C11 C15 121.1(4)
C6 C11 C15 122.9(4)
C7 C12 C13 112.9(4)
C7 C12 C14 112.1(4)
C13 C12 C14 109.7(4)
C7 C12 H12A 107.3
C13 C12 H12A 107.3
C14 C12 H12A 107.3
C12 C13 H13A 109.5
C12 C13 H13B 109.5
H13A C13 H13B 109.5
C12 C13 H13C 109.5
H13A C13 H13C 109.5
H13B C13 H13C 109.5
C12 C14 H14A 109.5
C12 C14 H14B 109.5
H14A C14 H14B 109.5
C12 C14 H14C 109.5
H14A C14 H14C 109.5
H14B C14 H14C 109.5
C17 C15 C11 112.2(5)
C17 C15 C16 111.7(5)
C11 C15 C16 112.6(5)
C17 C15 H15A 106.6
C11 C15 H15A 106.6
C16 C15 H15A 106.6
C15 C16 H16A 109.5
C15 C16 H16B 109.5
H16A C16 H16B 109.5
C15 C16 H16C 109.5
H16A C16 H16C 109.5
H16B C16 H16C 109.5
C15 C17 H17A 109.5
C15 C17 H17B 109.5
H17A C17 H17B 109.5
C15 C17 H17C 109.5
H17A C17 H17C 109.5
H17B C17 H17C 109.5
C23 C18 C19 122.3(4)
C23 C18 N5 118.3(4)
C19 C18 N5 119.4(4)
C20 C19 C18 116.4(4)
C20 C19 C24 117.7(5)
C18 C19 C24 125.9(4)
C21 C20 C19 122.1(5)
C21 C20 H20A 119.0
C19 C20 H20A 119.0
C22 C21 C20 120.0(5)
C22 C21 H21A 120.0
C20 C21 H21A 120.0
C21 C22 C23 121.0(5)
C21 C22 H22A 119.5
C23 C22 H22A 119.5
C18 C23 C22 118.2(5)
C18 C23 C27 122.6(4)
C22 C23 C27 119.2(4)
C26 C24 C19 117.6(4)
C26 C24 C25 112.8(5)
C19 C24 C25 111.7(4)
C26 C24 H24A 104.4
C19 C24 H24A 104.4
C25 C24 H24A 104.4
C24 C25 H25A 109.5
C24 C25 H25B 109.5
H25A C25 H25B 109.5
C24 C25 H25C 109.5
H25A C25 H25C 109.5
H25B C25 H25C 109.5
C24 C26 H26A 109.5
C24 C26 H26B 109.5
H26A C26 H26B 109.5
C24 C26 H26C 109.5
H26A C26 H26C 109.5
H26B C26 H26C 109.5
C28 C27 C23 111.6(4)
C28 C27 C29 111.4(4)
C23 C27 C29 109.5(4)
C28 C27 H27A 108.1
C23 C27 H27A 108.1
C29 C27 H27A 108.1
C27 C28 H28A 109.5
C27 C28 H28B 109.5
H28A C28 H28B 109.5
C27 C28 H28C 109.5
H28A C28 H28C 109.5
H28B C28 H28C 109.5
C27 C29 H29A 109.5
C27 C29 H29B 109.5
H29A C29 H29B 109.5
C27 C29 H29C 109.5
H29A C29 H29C 109.5
H29B C29 H29C 109.5
N35 C31 N32 107.7(4)
N35 C31 Cu1 129.1(3)
N32 C31 Cu1 123.2(3)
C31 N32 C36 123.6(4)
C31 N32 C33 113.5(4)
C36 N32 C33 122.8(3)
N32 C33 C34 102.1(3)
N32 C33 H33A 111.4
C34 C33 H33A 111.4
N32 C33 H33B 111.4
C34 C33 H33B 111.4
H33A C33 H33B 109.2
N35 C34 C33 102.3(3)
N35 C34 H34A 111.3
C33 C34 H34A 111.3
N35 C34 H34B 111.3
C33 C34 H34B 111.3
H34A C34 H34B 109.2
C31 N35 C45 124.4(4)
C31 N35 C34 112.8(4)
C45 N35 C34 120.9(3)
C41 C36 C37 122.1(4)
C41 C36 N32 120.0(4)
C37 C36 N32 117.8(4)
C38 C37 C36 117.6(4)
C38 C37 C42 121.4(4)
C36 C37 C42 121.0(4)
C37 C38 C39 122.1(4)
C37 C38 H38A 119.0
C39 C38 H38A 119.0
C40 C39 C38 117.9(4)
C40 C39 C43 121.6(4)
C38 C39 C43 120.5(4)
C39 C40 C41 122.5(4)
C39 C40 H40A 118.8
C41 C40 H40A 118.8
C36 C41 C40 117.9(4)
C36 C41 C44 121.7(4)
C40 C41 C44 120.4(4)
C37 C42 H42A 109.5
C37 C42 H42B 109.5
H42A C42 H42B 109.5
C37 C42 H42C 109.5
H42A C42 H42C 109.5
H42B C42 H42C 109.5
C39 C43 H43A 109.5
C39 C43 H43B 109.5
H43A C43 H43B 109.5
C39 C43 H43C 109.5
H43A C43 H43C 109.5
H43B C43 H43C 109.5
C41 C44 H44A 109.5
C41 C44 H44B 109.5
H44A C44 H44B 109.5
C41 C44 H44C 109.5
H44A C44 H44C 109.5
H44B C44 H44C 109.5
C46 C45 C50 121.7(4)
C46 C45 N35 118.7(4)
C50 C45 N35 119.6(4)
C45 C46 C47 117.9(4)
C45 C46 C51 121.8(4)
C47 C46 C51 120.2(4)
C46 C47 C48 122.5(4)
C46 C47 H47A 118.8
C48 C47 H47A 118.8
C47 C48 C49 117.3(4)
C47 C48 C52 121.9(4)
C49 C48 C52 120.9(4)
C50 C49 C48 122.5(4)
C50 C49 H49A 118.7
C48 C49 H49A 118.7
C49 C50 C45 118.0(4)
C49 C50 C53 120.4(4)
C45 C50 C53 121.6(4)
C46 C51 H51A 109.5
C46 C51 H51B 109.5
H51A C51 H51B 109.5
C46 C51 H51C 109.5
H51A C51 H51C 109.5
H51B C51 H51C 109.5
C48 C52 H52A 109.5
C48 C52 H52B 109.5
H52A C52 H52B 109.5
C48 C52 H52C 109.5
H52A C52 H52C 109.5
H52B C52 H52C 109.5
C50 C53 H53A 109.5
C50 C53 H53B 109.5
H53A C53 H53B 109.5
C50 C53 H53C 109.5
H53A C53 H53C 109.5
H53B C53 H53C 109.5
F1 B1 F4 111.1(4)
F1 B1 F3 109.1(4)
F4 B1 F3 107.2(4)
F1 B1 F2 110.4(4)
F4 B1 F2 110.6(4)
F3 B1 F2 108.3(4)
C64 O60 C61 107.0(6)
C62 C61 O60 108.4(7)
C62 C61 H61A 110.0
O60 C61 H61A 110.0
C62 C61 H61B 110.0
O60 C61 H61B 110.0
H61A C61 H61B 108.4
C61 C62 C63 105.6(8)
C61 C62 H62A 110.6
C63 C62 H62A 110.6
C61 C62 H62B 110.6
C63 C62 H62B 110.6
H62A C62 H62B 108.7
C64 C63 C62 106.2(8)
C64 C63 H63A 110.5
C62 C63 H63A 110.5
C64 C63 H63B 110.5
C62 C63 H63B 110.5
H63A C63 H63B 108.7
O60 C64 C63 106.5(7)
O60 C64 H64A 110.4
C63 C64 H64A 110.4
O60 C64 H64B 110.4
C63 C64 H64B 110.4
H64A C64 H64B 108.6

loop_
_geom_bond_atom_site_label_1
_geom_bond_atom_site_label_2
_geom_bond_distance
Cu1 C1 1.899(5)
Cu1 C31 1.900(4)
C1 N2 1.341(5)
C1 N5 1.373(5)
N2 C3 1.395(6)
N2 C6 1.449(5)
C3 C4 1.328(7)
C3 H3A 0.9500
C4 N5 1.387(6)
C4 H4A 0.9500
N5 C18 1.447(5)
C6 C11 1.408(6)
C6 C7 1.408(6)
C7 C8 1.407(6)
C7 C12 1.507(7)
C8 C9 1.376(7)
C8 H8A 0.9500
C9 C10 1.370(7)
C9 H9A 0.9500
C10 C11 1.394(7)
C10 H10A 0.9500
C11 C15 1.512(7)
C12 C13 1.519(7)
C12 C14 1.519(7)
C12 H12A 1.0000
C13 H13A 0.9800
C13 H13B 0.9800
C13 H13C 0.9800
C14 H14A 0.9800
C14 H14B 0.9800
C14 H14C 0.9800
C15 C17 1.505(8)
C15 C16 1.524(8)
C15 H15A 1.0000
C16 H16A 0.9800
C16 H16B 0.9800
C16 H16C 0.9800
C17 H17A 0.9800
C17 H17B 0.9800
C17 H17C 0.9800
C18 C23 1.389(6)
C18 C19 1.411(6)
C19 C20 1.398(7)
C19 C24 1.526(7)
C20 C21 1.373(7)
C20 H20A 0.9500
C21 C22 1.371(7)
C21 H21A 0.9500
C22 C23 1.393(7)
C22 H22A 0.9500
C23 C27 1.534(7)
C24 C26 1.511(7)
C24 C25 1.539(8)
C24 H24A 1.0000
C25 H25A 0.9800
C25 H25B 0.9800
C25 H25C 0.9800
C26 H26A 0.9800
C26 H26B 0.9800
C26 H26C 0.9800
C27 C28 1.534(7)
C27 C29 1.537(7)
C27 H27A 1.0000
C28 H28A 0.9800
C28 H28B 0.9800
C28 H28C 0.9800
C29 H29A 0.9800
C29 H29B 0.9800
C29 H29C 0.9800
C31 N35 1.339(5)
C31 N32 1.350(6)
N32 C36 1.436(5)
N32 C33 1.474(5)
C33 C34 1.526(6)
C33 H33A 0.9900
C33 H33B 0.9900
C34 N35 1.487(6)
C34 H34A 0.9900
C34 H34B 0.9900
N35 C45 1.438(6)
C36 C41 1.384(6)
C36 C37 1.406(6)
C37 C38 1.384(6)
C37 C42 1.515(6)
C38 C39 1.409(7)
C38 H38A 0.9500
C39 C40 1.373(6)
C39 C43 1.510(7)
C40 C41 1.399(6)
C40 H40A 0.9500
C41 C44 1.512(6)
C42 H42A 0.9800
C42 H42B 0.9800
C42 H42C 0.9800
C43 H43A 0.9800
C43 H43B 0.9800
C43 H43C 0.9800
C44 H44A 0.9800
C44 H44B 0.9800
C44 H44C 0.9800
C45 C46 1.391(6)
C45 C50 1.405(6)
C46 C47 1.392(7)
C46 C51 1.502(6)
C47 C48 1.397(7)
C47 H47A 0.9500
C48 C49 1.399(7)
C48 C52 1.505(7)
C49 C50 1.381(7)
C49 H49A 0.9500
C50 C53 1.510(6)
C51 H51A 0.9800
C51 H51B 0.9800
C51 H51C 0.9800
C52 H52A 0.9800
C52 H52B 0.9800
C52 H52C 0.9800
C53 H53A 0.9800
C53 H53B 0.9800
C53 H53C 0.9800
B1 F1 1.369(6)
B1 F4 1.385(6)
B1 F3 1.397(6)
B1 F2 1.402(6)
O60 C64 1.386(8)
O60 C61 1.431(10)
C61 C62 1.430(11)
C61 H61A 0.9900
C61 H61B 0.9900
C62 C63 1.460(12)
C62 H62A 0.9900
C62 H62B 0.9900
C63 C64 1.457(10)
C63 H63A 0.9900
C63 H63B 0.9900
C64 H64A 0.9900
C64 H64B 0.9900

loop_
_geom_torsion_atom_site_label_1
_geom_torsion_atom_site_label_2
_geom_torsion_atom_site_label_3
_geom_torsion_atom_site_label_4
_geom_torsion
C31 Cu1 C1 N2 147(7)
C31 Cu1 C1 N5 -32(7)
N5 C1 N2 C3 -1.7(5)
Cu1 C1 N2 C3 178.9(3)
N5 C1 N2 C6 -174.9(4)
Cu1 C1 N2 C6 5.8(6)
C1 N2 C3 C4 1.3(5)
C6 N2 C3 C4 174.2(4)
N2 C3 C4 N5 -0.2(5)
N2 C1 N5 C4 1.6(5)
Cu1 C1 N5 C4 -179.1(3)
N2 C1 N5 C18 177.5(4)
Cu1 C1 N5 C18 -3.1(6)
C3 C4 N5 C1 -0.9(5)
C3 C4 N5 C18 -176.8(4)
C1 N2 C6 C11 -89.6(5)
C3 N2 C6 C11 98.3(5)
C1 N2 C6 C7 93.0(5)
C3 N2 C6 C7 -79.2(6)
C11 C6 C7 C8 2.7(7)
N2 C6 C7 C8 180.0(4)
C11 C6 C7 C12 -179.3(4)
N2 C6 C7 C12 -2.0(7)
C6 C7 C8 C9 -1.6(7)
C12 C7 C8 C9 -179.6(5)
C7 C8 C9 C10 0.6(8)
C8 C9 C10 C11 -0.4(8)
C9 C10 C11 C6 1.3(7)
C9 C10 C11 C15 -178.1(5)
C7 C6 C11 C10 -2.5(7)
N2 C6 C11 C10 -179.8(4)
C7 C6 C11 C15 176.8(4)
N2 C6 C11 C15 -0.4(7)
C8 C7 C12 C13 -41.5(6)
C6 C7 C12 C13 140.6(5)
C8 C7 C12 C14 83.1(6)
C6 C7 C12 C14 -94.8(5)
C10 C11 C15 C17 -72.3(7)
C6 C11 C15 C17 108.4(6)
C10 C11 C15 C16 54.8(7)
C6 C11 C15 C16 -124.5(6)
C1 N5 C18 C23 -76.4(5)
C4 N5 C18 C23 99.0(5)
C1 N5 C18 C19 104.9(5)
C4 N5 C18 C19 -79.7(5)
C23 C18 C19 C20 -0.1(6)
N5 C18 C19 C20 178.5(4)
C23 C18 C19 C24 -179.4(4)
N5 C18 C19 C24 -0.8(6)
C18 C19 C20 C21 -0.5(6)
C24 C19 C20 C21 178.9(4)
C19 C20 C21 C22 0.6(7)
C20 C21 C22 C23 0.0(7)
C19 C18 C23 C22 0.6(6)
N5 C18 C23 C22 -178.0(4)
C19 C18 C23 C27 -178.4(4)
N5 C18 C23 C27 2.9(6)
C21 C22 C23 C18 -0.5(7)
C21 C22 C23 C27 178.5(4)
C20 C19 C24 C26 134.9(5)
C18 C19 C24 C26 -45.8(7)
C20 C19 C24 C25 -92.4(5)
C18 C19 C24 C25 86.9(6)
C18 C23 C27 C28 -123.9(5)
C22 C23 C27 C28 57.1(6)
C18 C23 C27 C29 112.3(5)
C22 C23 C27 C29 -66.7(5)
C1 Cu1 C31 N35 153(7)
C1 Cu1 C31 N32 -23(7)
N35 C31 N32 C36 -179.7(4)
Cu1 C31 N32 C36 -2.7(6)
N35 C31 N32 C33 -2.5(5)
Cu1 C31 N32 C33 174.4(3)
C31 N32 C33 C34 9.4(5)
C36 N32 C33 C34 -173.4(4)
N32 C33 C34 N35 -11.5(4)
N32 C31 N35 C45 -170.8(4)
Cu1 C31 N35 C45 12.4(6)
N32 C31 N35 C34 -6.1(5)
Cu1 C31 N35 C34 177.2(3)
C33 C34 N35 C31 11.5(5)
C33 C34 N35 C45 176.9(4)
C31 N32 C36 C41 82.0(5)
C33 N32 C36 C41 -94.9(5)
C31 N32 C36 C37 -100.9(5)
C33 N32 C36 C37 82.2(5)
C41 C36 C37 C38 -0.2(7)
N32 C36 C37 C38 -177.2(4)
C41 C36 C37 C42 179.8(4)
N32 C36 C37 C42 2.8(7)
C36 C37 C38 C39 0.2(7)
C42 C37 C38 C39 -179.8(5)
C37 C38 C39 C40 -0.2(7)
C37 C38 C39 C43 -178.4(5)
C38 C39 C40 C41 0.1(7)
C43 C39 C40 C41 178.4(5)
C37 C36 C41 C40 0.2(7)
N32 C36 C41 C40 177.1(4)
C37 C36 C41 C44 179.5(4)
N32 C36 C41 C44 -3.5(7)
C39 C40 C41 C36 -0.1(7)
C39 C40 C41 C44 -179.4(4)
C31 N35 C45 C46 -113.8(5)
C34 N35 C45 C46 82.6(5)
C31 N35 C45 C50 67.7(5)
C34 N35 C45 C50 -95.9(5)
C50 C45 C46 C47 -1.2(6)
N35 C45 C46 C47 -179.6(4)
C50 C45 C46 C51 177.4(4)
N35 C45 C46 C51 -1.1(6)
C45 C46 C47 C48 -0.8(7)
C51 C46 C47 C48 -179.3(4)
C46 C47 C48 C49 2.2(7)
C46 C47 C48 C52 -176.9(4)
C47 C48 C49 C50 -1.8(7)
C52 C48 C49 C50 177.3(4)
C48 C49 C50 C45 0.0(7)
C48 C49 C50 C53 179.2(4)
C46 C45 C50 C49 1.5(6)
N35 C45 C50 C49 180.0(4)
C46 C45 C50 C53 -177.7(4)
N35 C45 C50 C53 0.7(6)
C64 O60 C61 C62 -19.6(11)
O60 C61 C62 C63 5.1(13)
C61 C62 C63 C64 10.3(13)
C61 O60 C64 C63 25.8(9)
C62 C63 C64 O60 -22.6(11)
